data_7152725
loop_
_publ_author_name
'Zhang, Juan'
'Wei, Ying'
'Lin, Shaoxia'
'Liang, Fushun'
'Liu, Pengjun'

_publ_section_title
;
 Copper-catalyzed aerobic oxidative synthesis of \a-ketoamides from methyl
 ketones, amines and NIS at room temperature.
;
_journal_issue 46
_journal_name_full 'Organic &amp; biomolecular chemistry'
_journal_page_first 9237
_journal_page_last 9242
_journal_paper_doi 10.1039/c2ob26586a
_journal_volume 10
_journal_year 2012
_chemical_formula_moiety 'C13 H14 Br N O2'
_chemical_formula_sum 'C13 H14 Br N O2'
_chemical_formula_weight 296.16
_chemical_name_systematic
;
?
;
_space_group_IT_number 15
_symmetry_cell_setting monoclinic
_symmetry_space_group_name_Hall '-C 2yc'
_symmetry_space_group_name_H-M 'C 1 2/c 1'
_atom_sites_solution_hydrogens geom
_atom_sites_solution_primary direct
_atom_sites_solution_secondary difmap
_audit_creation_method SHELXL-97
_cell_angle_alpha 90.00
_cell_angle_beta 111.007(18)
_cell_angle_gamma 90.00
_cell_formula_units_Z 8
_cell_length_a 18.235(3)
_cell_length_b 8.1950(9)
_cell_length_c 18.783(3)
_cell_measurement_reflns_used 1362
_cell_measurement_temperature 293(2)
_cell_measurement_theta_max 29.0344
_cell_measurement_theta_min 3.4788
_cell_volume 2620.3(7)
_computing_cell_refinement CrysAlis
_computing_data_collection 'CrysAlis (Oxford Diffraction, 2006)'
_computing_data_reduction CrysAlis
_computing_structure_refinement 'SHELXL-97 (Sheldrick, 2008)'
_computing_structure_solution 'SHELXS-97 (Sheldrick, 2008)'
_diffrn_ambient_temperature 293(2)
_diffrn_detector_area_resol_mean 10.0
_diffrn_measured_fraction_theta_full 0.996
_diffrn_measured_fraction_theta_max 0.995
_diffrn_measurement_device_type 'Oxford Diffraction Gemini R Ultra'
_diffrn_measurement_method '\w scan'
_diffrn_radiation_monochromator graphite
_diffrn_radiation_source 'fine-focus sealed tube'
_diffrn_radiation_type MoK\a
_diffrn_radiation_wavelength 0.71069
_diffrn_reflns_av_R_equivalents 0.0533
_diffrn_reflns_av_sigmaI/netI 0.0945
_diffrn_reflns_limit_h_max 21
_diffrn_reflns_limit_h_min -17
_diffrn_reflns_limit_k_max 9
_diffrn_reflns_limit_k_min -7
_diffrn_reflns_limit_l_max 14
_diffrn_reflns_limit_l_min -22
_diffrn_reflns_number 4590
_diffrn_reflns_theta_full 25.00
_diffrn_reflns_theta_max 25.02
_diffrn_reflns_theta_min 3.87
_exptl_absorpt_coefficient_mu 3.127
_exptl_absorpt_correction_T_max 0.5736
_exptl_absorpt_correction_T_min 0.4440
_exptl_absorpt_correction_type multi-scan
_exptl_absorpt_process_details
;
CrysAlis (Oxford Diffraction, 2006)
;
_exptl_crystal_colour Colorless
_exptl_crystal_density_diffrn 1.501
_exptl_crystal_density_method 'not measured'
_exptl_crystal_description block
_exptl_crystal_F_000 1200
_exptl_crystal_size_max 0.31
_exptl_crystal_size_mid 0.25
_exptl_crystal_size_min 0.20
_refine_diff_density_max 0.319
_refine_diff_density_min -0.573
_refine_diff_density_rms 0.083
_refine_ls_extinction_method none
_refine_ls_goodness_of_fit_ref 1.081
_refine_ls_hydrogen_treatment constr
_refine_ls_matrix_type full
_refine_ls_number_parameters 154
_refine_ls_number_reflns 2314
_refine_ls_number_restraints 0
_refine_ls_restrained_S_all 1.081
_refine_ls_R_factor_all 0.1304
_refine_ls_R_factor_gt 0.0665
_refine_ls_shift/su_max 0.000
_refine_ls_shift/su_mean 0.000
_refine_ls_structure_factor_coef Fsqd
_refine_ls_weighting_details 'calc w=1/[\s^2^(Fo^2^)+(0.0509P)^2^+0.6747P] where P=(Fo^2^+2Fc^2^)/3'
_refine_ls_weighting_scheme calc
_refine_ls_wR_factor_gt 0.1288
_refine_ls_wR_factor_ref 0.1577
_reflns_number_gt 1307
_reflns_number_total 2314
_reflns_threshold_expression >2\s(I)
_cod_data_source_file c2ob26586a.txt
_cod_data_source_block 2
_cod_depositor_comments
;
The following automatic conversions were performed:

'_symmetry_cell_setting' value 'Monoclinic' changed to 'monoclinic'
according to /home/saulius/struct/CIF-dictionaries/cif_core.dic
dictionary named 'cif_core.dic' version 2.4.2 from 2011-04-26.

Automatic conversion script
Id: cif_fix_values 1891 2012-01-12 08:04:46Z andrius 
;
_cod_original_cell_volume 2620.3(6)
_cod_original_sg_symbol_Hall '-c 2yc'
_cod_original_sg_symbol_H-M C2/c
_cod_database_code 7152725

loop_
_symmetry_equiv_pos_as_xyz
'x, y, z'
'-x, y, -z+1/2'
'x+1/2, y+1/2, z'
'-x+1/2, y+1/2, -z+1/2'
'-x, -y, -z'
'x, -y, z-1/2'
'-x+1/2, -y+1/2, -z'
'x+1/2, -y+1/2, z-1/2'

loop_
_atom_site_label
_atom_site_type_symbol
_atom_site_fract_x
_atom_site_fract_y
_atom_site_fract_z
_atom_site_U_iso_or_equiv
_atom_site_adp_type
_atom_site_occupancy
_atom_site_symmetry_multiplicity
_atom_site_calc_flag
_atom_site_refinement_flags
C1 C 0.1926(4) 0.1528(8) 0.8775(4) 0.079(2) Uani 1 1 d .
H1A H 0.1924 0.2078 0.9231 0.095 Uiso 1 1 calc R
H1B H 0.2433 0.1005 0.8892 0.095 Uiso 1 1 calc R
C2 C 0.1304(5) 0.0288(9) 0.8544(4) 0.098(3) Uani 1 1 d .
H2A H 0.0810 0.0784 0.8512 0.118 Uiso 1 1 calc R
H2B H 0.1426 -0.0561 0.8930 0.118 Uiso 1 1 calc R
C3 C 0.1215(7) -0.0476(10) 0.7774(5) 0.133(4) Uani 1 1 d .
H3A H 0.1686 -0.1089 0.7823 0.160 Uiso 1 1 calc R
H3B H 0.0776 -0.1229 0.7623 0.160 Uiso 1 1 calc R
C4 C 0.1082(6) 0.0800(11) 0.7168(4) 0.120(3) Uani 1 1 d .
H4A H 0.1071 0.0292 0.6698 0.144 Uiso 1 1 calc R
H4B H 0.0579 0.1325 0.7072 0.144 Uiso 1 1 calc R
C5 C 0.1720(5) 0.2046(9) 0.7414(5) 0.099(3) Uani 1 1 d .
H5A H 0.2211 0.1550 0.7437 0.119 Uiso 1 1 calc R
H5B H 0.1599 0.2922 0.7043 0.119 Uiso 1 1 calc R
C6 C 0.1760(3) 0.4308(8) 0.8261(4) 0.0578(16) Uani 1 1 d .
C7 C 0.1902(4) 0.4991(7) 0.9051(4) 0.0602(16) Uani 1 1 d .
C8 C 0.1221(3) 0.5687(6) 0.9202(3) 0.0464(13) Uani 1 1 d .
C9 C 0.0466(3) 0.5533(7) 0.8682(3) 0.0574(15) Uani 1 1 d .
H9 H 0.0377 0.4972 0.8229 0.069 Uiso 1 1 calc R
C10 C -0.0151(4) 0.6197(8) 0.8827(4) 0.0638(16) Uani 1 1 d .
H10 H -0.0660 0.6071 0.8480 0.077 Uiso 1 1 calc R
C11 C -0.0016(4) 0.7050(7) 0.9489(4) 0.0618(17) Uani 1 1 d .
C12 C 0.0726(5) 0.7202(7) 1.0010(4) 0.0699(18) Uani 1 1 d .
H12 H 0.0812 0.7761 1.0463 0.084 Uiso 1 1 calc R
C13 C 0.1343(4) 0.6533(7) 0.9866(3) 0.0652(17) Uani 1 1 d .
H13 H 0.1850 0.6650 1.0220 0.078 Uiso 1 1 calc R
N1 N 0.1810(3) 0.2720(6) 0.8168(3) 0.0603(13) Uani 1 1 d .
O1 O 0.1635(3) 0.5319(5) 0.7750(3) 0.0834(14) Uani 1 1 d .
O2 O 0.2570(3) 0.5046(6) 0.9514(3) 0.0955(17) Uani 1 1 d .
Br Br -0.08693(5) 0.80446(9) 0.96723(5) 0.0973(4) Uani 1 1 d .

loop_
_atom_site_aniso_label
_atom_site_aniso_U_11
_atom_site_aniso_U_22
_atom_site_aniso_U_33
_atom_site_aniso_U_23
_atom_site_aniso_U_13
_atom_site_aniso_U_12
C1 0.099(6) 0.045(4) 0.079(5) 0.010(3) 0.015(4) 0.008(4)
C2 0.142(8) 0.060(5) 0.088(6) 0.010(4) 0.035(5) -0.011(5)
C3 0.193(11) 0.061(5) 0.131(8) -0.021(5) 0.041(7) -0.023(6)
C4 0.200(10) 0.078(6) 0.081(5) -0.032(5) 0.048(6) -0.025(7)
C5 0.145(8) 0.083(6) 0.103(6) -0.002(5) 0.086(6) 0.026(5)
C6 0.050(4) 0.051(4) 0.079(4) 0.013(3) 0.032(3) 0.002(3)
C7 0.069(5) 0.036(3) 0.070(4) -0.003(3) 0.018(4) 0.006(3)
C8 0.050(4) 0.030(3) 0.052(3) 0.001(2) 0.010(3) 0.000(3)
C9 0.060(4) 0.062(4) 0.051(3) -0.011(3) 0.020(3) 0.002(3)
C10 0.062(4) 0.064(4) 0.068(4) -0.003(3) 0.025(4) 0.000(3)
C11 0.077(5) 0.045(3) 0.077(4) 0.018(3) 0.044(4) 0.018(3)
C12 0.102(6) 0.048(4) 0.061(4) -0.008(3) 0.030(4) 0.005(4)
C13 0.075(5) 0.047(3) 0.059(4) -0.008(3) 0.007(4) -0.002(3)
N1 0.068(3) 0.044(3) 0.070(3) 0.000(2) 0.026(3) 0.005(2)
O1 0.108(4) 0.059(3) 0.099(4) 0.022(2) 0.056(3) 0.012(2)
O2 0.056(3) 0.089(4) 0.115(4) -0.030(3) -0.003(3) 0.007(3)
Br 0.1216(8) 0.0761(6) 0.1314(8) 0.0172(4) 0.0905(6) 0.0226(4)

loop_
_atom_type_symbol
_atom_type_description
_atom_type_scat_dispersion_real
_atom_type_scat_dispersion_imag
_atom_type_scat_source
C C 0.0033 0.0016 'International Tables Vol C Tables 4.2.6.8 and 6.1.1.4'
H H 0.0000 0.0000 'International Tables Vol C Tables 4.2.6.8 and 6.1.1.4'
N N 0.0061 0.0033 'International Tables Vol C Tables 4.2.6.8 and 6.1.1.4'
O O 0.0106 0.0060 'International Tables Vol C Tables 4.2.6.8 and 6.1.1.4'
Br Br -0.2901 2.4595 'International Tables Vol C Tables 4.2.6.8 and 6.1.1.4'

loop_
_geom_angle_atom_site_label_1
_geom_angle_atom_site_label_2
_geom_angle_atom_site_label_3
_geom_angle
N1 C1 C2 110.7(5)
N1 C1 H1A 109.5
C2 C1 H1A 109.5
N1 C1 H1B 109.5
C2 C1 H1B 109.5
H1A C1 H1B 108.1
C1 C2 C3 111.7(7)
C1 C2 H2A 109.3
C3 C2 H2A 109.3
C1 C2 H2B 109.3
C3 C2 H2B 109.3
H2A C2 H2B 107.9
C4 C3 C2 111.4(6)
C4 C3 H3A 109.3
C2 C3 H3A 109.3
C4 C3 H3B 109.3
C2 C3 H3B 109.3
H3A C3 H3B 108.0
C5 C4 C3 110.3(8)
C5 C4 H4A 109.6
C3 C4 H4A 109.6
C5 C4 H4B 109.6
C3 C4 H4B 109.6
H4A C4 H4B 108.1
N1 C5 C4 111.1(6)
N1 C5 H5A 109.4
C4 C5 H5A 109.4
N1 C5 H5B 109.4
C4 C5 H5B 109.4
H5A C5 H5B 108.0
O1 C6 N1 124.4(6)
O1 C6 C7 115.7(6)
N1 C6 C7 119.8(5)
O2 C7 C8 122.7(6)
O2 C7 C6 119.2(6)
C8 C7 C6 117.9(5)
C13 C8 C9 119.0(5)
C13 C8 C7 119.5(5)
C9 C8 C7 121.4(5)
C10 C9 C8 120.5(5)
C10 C9 H9 119.7
C8 C9 H9 119.7
C9 C10 C11 119.6(6)
C9 C10 H10 120.2
C11 C10 H10 120.2
C12 C11 C10 120.5(6)
C12 C11 Br 120.0(5)
C10 C11 Br 119.5(5)
C11 C12 C13 120.0(6)
C11 C12 H12 120.0
C13 C12 H12 120.0
C12 C13 C8 120.4(6)
C12 C13 H13 119.8
C8 C13 H13 119.8
C6 N1 C1 123.7(5)
C6 N1 C5 120.5(5)
C1 N1 C5 115.8(5)

loop_
_geom_bond_atom_site_label_1
_geom_bond_atom_site_label_2
_geom_bond_distance
C1 N1 1.458(7)
C1 C2 1.468(9)
C1 H1A 0.9700
C1 H1B 0.9700
C2 C3 1.532(11)
C2 H2A 0.9700
C2 H2B 0.9700
C3 C4 1.499(11)
C3 H3A 0.9700
C3 H3B 0.9700
C4 C5 1.491(11)
C4 H4A 0.9700
C4 H4B 0.9700
C5 N1 1.473(8)
C5 H5A 0.9700
C5 H5B 0.9700
C6 O1 1.226(7)
C6 N1 1.321(7)
C6 C7 1.518(8)
C7 O2 1.217(7)
C7 C8 1.484(8)
C8 C13 1.374(8)
C8 C9 1.378(7)
C9 C10 1.362(8)
C9 H9 0.9300
C10 C11 1.369(8)
C10 H10 0.9300
C11 C12 1.362(8)
C11 Br 1.894(6)
C12 C13 1.362(9)
C12 H12 0.9300
C13 H13 0.9300

loop_
_geom_torsion_atom_site_label_1
_geom_torsion_atom_site_label_2
_geom_torsion_atom_site_label_3
_geom_torsion_atom_site_label_4
_geom_torsion
N1 C1 C2 C3 52.2(9)
C1 C2 C3 C4 -54.9(11)
C2 C3 C4 C5 54.7(11)
C3 C4 C5 N1 -53.3(10)
O1 C6 C7 O2 -103.3(7)
N1 C6 C7 O2 73.9(8)
O1 C6 C7 C8 71.9(7)
N1 C6 C7 C8 -110.9(6)
O2 C7 C8 C13 4.7(9)
C6 C7 C8 C13 -170.3(5)
O2 C7 C8 C9 -176.7(6)
C6 C7 C8 C9 8.3(8)
C13 C8 C9 C10 -0.6(8)
C7 C8 C9 C10 -179.2(5)
C8 C9 C10 C11 1.3(9)
C9 C10 C11 C12 -1.8(9)
C9 C10 C11 Br 177.6(4)
C10 C11 C12 C13 1.5(9)
Br C11 C12 C13 -177.8(5)
C11 C12 C13 C8 -0.8(9)
C9 C8 C13 C12 0.4(9)
C7 C8 C13 C12 179.0(5)
O1 C6 N1 C1 -177.3(6)
C7 C6 N1 C1 5.8(9)
O1 C6 N1 C5 0.6(9)
C7 C6 N1 C5 -176.4(6)
C2 C1 N1 C6 124.7(7)
C2 C1 N1 C5 -53.3(8)
C4 C5 N1 C6 -124.0(7)
C4 C5 N1 C1 54.0(9)
